data_4336564
loop_
_publ_author_name
'Volodymyr Smetana'
'Gordon J. Miller'
'John D. Corbett'

_publ_section_title
;
 Polyclusters and Substitution Effects in the Na-Au-Ga System: Remarkable
 Sodium Bonding Characteristics in Polar Intermetallics
;
_journal_name_full 'Inorganic Chemistry'
_journal_page_first 12502
_journal_page_last 12510
_journal_paper_doi 10.1021/ic401580y
_journal_volume 52
_journal_year 2013
_chemical_formula_sum 'Au0.18 Ga1.82 Na'
_chemical_formula_weight 185.30
_chemical_name_systematic
; 
 ? 
;
_space_group_IT_number 191
_symmetry_cell_setting hexagonal
_symmetry_space_group_name_Hall '-P 6 2'
_symmetry_space_group_name_H-M 'P 6/m m m'
_atom_sites_solution_primary direct
_atom_sites_solution_secondary difmap
_audit_creation_method SHELXL-97
_cell_angle_alpha 90.00
_cell_angle_beta 90.00
_cell_angle_gamma 120.00
_cell_formula_units_Z 30
_cell_length_a 15.181(2)
_cell_length_b 15.181(2)
_cell_length_c 9.1290(18)
_cell_measurement_reflns_used 8000
_cell_measurement_temperature 293(2)
_cell_measurement_theta_max 28.52
_cell_measurement_theta_min 1.55
_cell_volume 1822.0(5)
_computing_structure_refinement 'SHELXL-97 (Sheldrick, 1997)'
_computing_structure_solution 'SHELXS-97 (Sheldrick, 1990)'
_diffrn_ambient_temperature 293(2)
_diffrn_measured_fraction_theta_full 0.982
_diffrn_measured_fraction_theta_max 0.982
_diffrn_measurement_device_type 'Bruker CCD'
_diffrn_measurement_method w-scan
_diffrn_radiation_monochromator graphite
_diffrn_radiation_source 'fine-focus sealed tube'
_diffrn_radiation_type MoK\a
_diffrn_radiation_wavelength 0.71073
_diffrn_reflns_av_R_equivalents 0.0948
_diffrn_reflns_av_sigmaI/netI 0.0431
_diffrn_reflns_limit_h_max 19
_diffrn_reflns_limit_h_min -18
_diffrn_reflns_limit_k_max 8
_diffrn_reflns_limit_k_min -19
_diffrn_reflns_limit_l_max 12
_diffrn_reflns_limit_l_min -12
_diffrn_reflns_number 11695
_diffrn_reflns_theta_full 28.52
_diffrn_reflns_theta_max 28.52
_diffrn_reflns_theta_min 1.55
_exptl_absorpt_coefficient_mu 30.738
_exptl_absorpt_correction_T_max 0.23
_exptl_absorpt_correction_T_min 0.12
_exptl_absorpt_correction_type numerical
_exptl_crystal_colour silver
_exptl_crystal_density_diffrn 5.066
_exptl_crystal_description 'irregular fragment'
_exptl_crystal_F_000 2449
_exptl_crystal_size_max 0.10
_exptl_crystal_size_mid 0.09
_exptl_crystal_size_min 0.07
_refine_diff_density_max 3.356
_refine_diff_density_min -1.759
_refine_diff_density_rms 0.340
_refine_ls_extinction_method none
_refine_ls_goodness_of_fit_ref 1.140
_refine_ls_matrix_type full
_refine_ls_number_parameters 57
_refine_ls_number_reflns 949
_refine_ls_number_restraints 0
_refine_ls_restrained_S_all 1.140
_refine_ls_R_factor_all 0.0701
_refine_ls_R_factor_gt 0.0495
_refine_ls_shift/su_max 0.183
_refine_ls_shift/su_mean 0.067
_refine_ls_structure_factor_coef Fsqd
_refine_ls_weighting_details 'calc w=1/[\s^2^(Fo^2^)+(0.0319P)^2^+56.6156P] where P=(Fo^2^+2Fc^2^)/3'
_refine_ls_weighting_scheme calc
_refine_ls_wR_factor_gt 0.1034
_refine_ls_wR_factor_ref 0.1127
_reflns_number_gt 745
_reflns_number_total 949
_reflns_threshold_expression >2sigma(I)
_cod_data_source_file ic401580y_si_002_1.cif
_cod_data_source_block Na(AuGa)2
_cod_database_code 4336564

loop_
_symmetry_equiv_pos_as_xyz
'x, y, z'
'-y, x-y, z'
'-x+y, -x, z'
'-x, -y, z'
'y, -x+y, z'
'x-y, x, z'
'y, x, -z'
'x-y, -y, -z'
'-x, -x+y, -z'
'-y, -x, -z'
'-x+y, y, -z'
'x, x-y, -z'
'-x, -y, -z'
'y, -x+y, -z'
'x-y, x, -z'
'x, y, -z'
'-y, x-y, -z'
'-x+y, -x, -z'
'-y, -x, z'
'-x+y, y, z'
'x, x-y, z'
'y, x, z'
'x-y, -y, z'
'-x, -x+y, z'

loop_
_atom_site_label
_atom_site_type_symbol
_atom_site_fract_x
_atom_site_fract_y
_atom_site_fract_z
_atom_site_U_iso_or_equiv
_atom_site_adp_type
_atom_site_occupancy
_atom_site_symmetry_multiplicity
_atom_site_calc_flag
_atom_site_refinement_flags
Au1 Au 0.20841(13) 0.60420(7) 0.5000 0.0187(6) Uani 0.240(8) 4 d SP
Ga1 Ga 0.20841(13) 0.60420(7) 0.5000 0.0187(6) Uani 0.760(8) 4 d SP
Au2 Au 0.0000 0.20989(9) 0.28279(14) 0.0369(5) Uani 0.327(6) 2 d SP
Ga2 Ga 0.0000 0.20989(9) 0.28279(14) 0.0369(5) Uani 0.673(6) 2 d SP
Ga3 Ga 0.16287(12) 0.49484(12) 0.0000 0.0119(4) Uani 1 2 d S
Ga4 Ga 0.0000 0.35584(10) 0.14957(16) 0.0130(4) Uani 1 2 d S
Ga5 Ga 0.10313(12) 0.55157(6) 0.25417(17) 0.0122(4) Uani 1 2 d S
Ga6 Ga -0.11121(10) 0.11121(10) 0.5000 0.0223(6) Uani 1 4 d S
Na1 Na 0.3333 0.6667 0.1996(14) 0.032(3) Uani 1 6 d S
Na2 Na 0.2115(3) 0.7885(3) 0.3067(9) 0.0374(18) Uani 1 2 d S
Na3 Na 0.0000 0.3782(8) 0.5000 0.040(3) Uani 1 4 d S
Na4 Na 0.1342(5) 0.2684(10) 0.0000 0.049(3) Uani 1 4 d S
Na5 Na 0.0000 0.0000 0.2642(5) 0.26(10) Uani 0.65(16) 12 d SP
Na6 Na 0.0000 0.0000 0.3774(5) 0.26(10) Uani 0.27(9) 12 d SP
Na7 Na 0.0000 0.0000 0.1424(5) 0.26(10) Uani 0.13(10) 12 d SP

loop_
_atom_site_aniso_label
_atom_site_aniso_U_11
_atom_site_aniso_U_22
_atom_site_aniso_U_33
_atom_site_aniso_U_23
_atom_site_aniso_U_13
_atom_site_aniso_U_12
Au1 0.0175(10) 0.0252(8) 0.0108(8) 0.000 0.000 0.0088(5)
Ga1 0.0175(10) 0.0252(8) 0.0108(8) 0.000 0.000 0.0088(5)
Au2 0.0567(10) 0.0368(6) 0.0237(7) 0.0121(5) 0.000 0.0284(5)
Ga2 0.0567(10) 0.0368(6) 0.0237(7) 0.0121(5) 0.000 0.0284(5)
Ga3 0.0111(8) 0.0115(8) 0.0125(7) 0.000 0.000 0.0052(6)
Ga4 0.0116(8) 0.0135(6) 0.0132(7) 0.0003(5) 0.000 0.0058(4)
Ga5 0.0106(7) 0.0126(6) 0.0127(7) 0.0000(3) 0.0000(6) 0.0053(4)
Ga6 0.0158(9) 0.0158(9) 0.0291(13) 0.000 0.000 0.0032(10)
Na1 0.032(4) 0.032(4) 0.031(6) 0.000 0.000 0.016(2)
Na2 0.036(3) 0.036(3) 0.038(4) -0.0031(18) 0.0031(18) 0.015(4)
Na3 0.042(7) 0.043(5) 0.034(6) 0.000 0.000 0.021(3)
Na4 0.045(5) 0.046(7) 0.056(7) 0.000 0.000 0.023(4)
Na5 0.037(13) 0.037(13) 0.7(3) 0.000 0.000 0.019(7)
Na6 0.037(13) 0.037(13) 0.7(3) 0.000 0.000 0.019(7)
Na7 0.037(13) 0.037(13) 0.7(3) 0.000 0.000 0.019(7)

loop_
_atom_type_symbol
_atom_type_description
_atom_type_scat_dispersion_real
_atom_type_scat_dispersion_imag
_atom_type_scat_source
Na Na 0.0362 0.0249 'International Tables Vol C Tables 4.2.6.8 and 6.1.1.4'
Ga Ga 0.2307 1.6083 'International Tables Vol C Tables 4.2.6.8 and 6.1.1.4'
Au Au -2.0133 8.8022 'International Tables Vol C Tables 4.2.6.8 and 6.1.1.4'

loop_
_geom_angle_atom_site_label_1
_geom_angle_atom_site_label_2
_geom_angle_atom_site_label_3
_geom_angle
_geom_angle_site_symmetry_1
_geom_angle_site_symmetry_3
Ga5 Au1 Ga5 116.67(10) . 16_556
Ga5 Au1 Ga1 117.04(4) . 3_565
Ga5 Au1 Ga1 117.04(4) 16_556 3_565
Ga5 Au1 Au1 117.04(4) . 3_565
Ga5 Au1 Au1 117.04(4) 16_556 3_565
Ga1 Au1 Au1 0.00(7) 3_565 3_565
Ga5 Au1 Ga1 117.04(4) . 2_665
Ga5 Au1 Ga1 117.04(4) 16_556 2_665
Ga1 Au1 Ga1 60.0 3_565 2_665
Au1 Au1 Ga1 60.0 3_565 2_665
Ga5 Au1 Au1 117.04(4) . 2_665
Ga5 Au1 Au1 117.04(4) 16_556 2_665
Ga1 Au1 Au1 60.0 3_565 2_665
Au1 Au1 Au1 60.0 3_565 2_665
Ga1 Au1 Au1 0.00(4) 2_665 2_665
Ga5 Au1 Na1 179.25(14) . 16_556
Ga5 Au1 Na1 62.58(12) 16_556 16_556
Ga1 Au1 Na1 63.58(10) 3_565 16_556
Au1 Au1 Na1 63.58(10) 3_565 16_556
Ga1 Au1 Na1 63.58(10) 2_665 16_556
Au1 Au1 Na1 63.58(10) 2_665 16_556
Ga5 Au1 Na1 62.58(12) . .
Ga5 Au1 Na1 179.25(14) 16_556 .
Ga1 Au1 Na1 63.58(10) 3_565 .
Au1 Au1 Na1 63.58(10) 3_565 .
Ga1 Au1 Na1 63.58(10) 2_665 .
Au1 Au1 Na1 63.58(10) 2_665 .
Na1 Au1 Na1 118.2(2) 16_556 .
Ga5 Au1 Na2 63.24(10) . 2_665
Ga5 Au1 Na2 117.60(13) 16_556 2_665
Ga1 Au1 Na2 114.28(9) 3_565 2_665
Au1 Au1 Na2 114.28(9) 3_565 2_665
Ga1 Au1 Na2 64.37(7) 2_665 2_665
Au1 Au1 Na2 64.37(7) 2_665 2_665
Na1 Au1 Na2 117.00(11) 16_556 2_665
Na1 Au1 Na2 62.18(13) . 2_665
Ga5 Au1 Na2 117.60(13) . 17_666
Ga5 Au1 Na2 63.24(10) 16_556 17_666
Ga1 Au1 Na2 114.28(9) 3_565 17_666
Au1 Au1 Na2 114.28(9) 3_565 17_666
Ga1 Au1 Na2 64.37(7) 2_665 17_666
Au1 Au1 Na2 64.37(7) 2_665 17_666
Na1 Au1 Na2 62.18(13) 16_556 17_666
Na1 Au1 Na2 117.00(11) . 17_666
Na2 Au1 Na2 64.9(3) 2_665 17_666
Ga5 Au1 Na2 117.60(13) . 16_556
Ga5 Au1 Na2 63.24(10) 16_556 16_556
Ga1 Au1 Na2 64.37(7) 3_565 16_556
Au1 Au1 Na2 64.37(7) 3_565 16_556
Ga1 Au1 Na2 114.28(9) 2_665 16_556
Au1 Au1 Na2 114.28(9) 2_665 16_556
Na1 Au1 Na2 62.18(13) 16_556 16_556
Na1 Au1 Na2 117.01(11) . 16_556
Na2 Au1 Na2 178.59(15) 2_665 16_556
Na2 Au1 Na2 115.1(3) 17_666 16_556
Ga5 Au1 Na2 63.24(10) . .
Ga5 Au1 Na2 117.60(13) 16_556 .
Ga1 Au1 Na2 64.37(7) 3_565 .
Au1 Au1 Na2 64.37(7) 3_565 .
Ga1 Au1 Na2 114.28(9) 2_665 .
Au1 Au1 Na2 114.28(9) 2_665 .
Na1 Au1 Na2 117.01(11) 16_556 .
Na1 Au1 Na2 62.18(13) . .
Na2 Au1 Na2 115.1(3) 2_665 .
Na2 Au1 Na2 178.59(15) 17_666 .
Na2 Au1 Na2 64.9(3) 16_556 .
Ga4 Au2 Ga6 126.81(8) . 14_556
Ga4 Au2 Ga6 126.81(8) . .
Ga6 Au2 Ga6 70.00(8) 14_556 .
Ga4 Au2 Na4 68.88(17) . .
Ga6 Au2 Na4 107.92(4) 14_556 .
Ga6 Au2 Na4 162.6(2) . .
Ga4 Au2 Na4 68.88(17) . 15
Ga6 Au2 Na4 162.6(2) 14_556 15
Ga6 Au2 Na4 107.92(4) . 15
Na4 Au2 Na4 68.6(2) . 15
Ga4 Au2 Ga2 115.996(12) . 6
Ga6 Au2 Ga2 111.62(6) 14_556 6
Ga6 Au2 Ga2 51.32(2) . 6
Na4 Au2 Ga2 117.9(2) . 6
Na4 Au2 Ga2 59.40(4) 15 6
Ga4 Au2 Au2 115.996(12) . 6
Ga6 Au2 Au2 111.62(6) 14_556 6
Ga6 Au2 Au2 51.32(2) . 6
Na4 Au2 Au2 117.9(2) . 6
Na4 Au2 Au2 59.40(4) 15 6
Ga2 Au2 Au2 0.00(6) 6 6
Ga4 Au2 Ga2 115.996(12) . 5
Ga6 Au2 Ga2 51.32(2) 14_556 5
Ga6 Au2 Ga2 111.62(6) . 5
Na4 Au2 Ga2 59.40(4) . 5
Na4 Au2 Ga2 117.9(2) 15 5
Ga2 Au2 Ga2 120.0 6 5
Au2 Au2 Ga2 120.0 6 5
Ga4 Au2 Au2 115.996(12) . 5
Ga6 Au2 Au2 51.32(2) 14_556 5
Ga6 Au2 Au2 111.62(6) . 5
Na4 Au2 Au2 59.40(4) . 5
Na4 Au2 Au2 117.9(2) 15 5
Ga2 Au2 Au2 120.0 6 5
Au2 Au2 Au2 120.0 6 5
Ga2 Au2 Au2 0.00(7) 5 5
Ga4 Au2 Na5 148.19(6) . .
Ga6 Au2 Na5 77.59(6) 14_556 .
Ga6 Au2 Na5 77.59(6) . .
Na4 Au2 Na5 85.1(2) . .
Na4 Au2 Na5 85.1(2) 15 .
Ga2 Au2 Na5 60.047(1) 6 .
Au2 Au2 Na5 60.047(1) 6 .
Ga2 Au2 Na5 60.047(1) 5 .
Au2 Au2 Na5 60.047(1) 5 .
Ga4 Au2 Na2 65.81(10) . 2_665
Ga6 Au2 Na2 65.36(14) 14_556 2_665
Ga6 Au2 Na2 124.79(15) . 2_665
Na4 Au2 Na2 65.9(2) . 2_665
Na4 Au2 Na2 124.20(15) 15 2_665
Ga2 Au2 Na2 176.11(14) 6 2_665
Au2 Au2 Na2 176.11(14) 6 2_665
Ga2 Au2 Na2 60.45(7) 5 2_665
Au2 Au2 Na2 60.45(7) 5 2_665
Na5 Au2 Na2 120.49(7) . 2_665
Ga4 Au2 Na2 65.81(10) . 4_565
Ga6 Au2 Na2 124.79(15) 14_556 4_565
Ga6 Au2 Na2 65.36(14) . 4_565
Na4 Au2 Na2 124.19(15) . 4_565
Na4 Au2 Na2 65.9(2) 15 4_565
Ga2 Au2 Na2 60.45(7) 6 4_565
Au2 Au2 Na2 60.45(7) 6 4_565
Ga2 Au2 Na2 176.11(14) 5 4_565
Au2 Au2 Na2 176.11(14) 5 4_565
Na5 Au2 Na2 120.49(7) . 4_565
Na2 Au2 Na2 118.81(15) 2_665 4_565
Ga3 Ga3 Ga3 120.0 20 21_565
Ga3 Ga3 Ga4 121.85(4) 20 16
Ga3 Ga3 Ga4 108.99(5) 21_565 16
Ga3 Ga3 Ga4 121.85(4) 20 .
Ga3 Ga3 Ga4 108.99(5) 21_565 .
Ga4 Ga3 Ga4 61.11(7) 16 .
Ga3 Ga3 Ga5 118.76(4) 20 16
Ga3 Ga3 Ga5 61.78(3) 21_565 16
Ga4 Ga3 Ga5 60.29(5) 16 16
Ga4 Ga3 Ga5 110.67(7) . 16
Ga3 Ga3 Ga5 118.76(4) 20 .
Ga3 Ga3 Ga5 61.78(3) 21_565 .
Ga4 Ga3 Ga5 110.67(7) 16 .
Ga4 Ga3 Ga5 60.29(5) . .
Ga5 Ga3 Ga5 113.15(7) 16 .
Ga3 Ga3 Na1 66.14(6) 20 .
Ga3 Ga3 Na1 65.53(7) 21_565 .
Ga4 Ga3 Na1 171.79(11) 16 .
Ga4 Ga3 Na1 113.95(19) . .
Ga5 Ga3 Na1 118.87(16) 16 .
Ga5 Ga3 Na1 61.60(15) . .
Ga3 Ga3 Na1 66.14(6) 20 16
Ga3 Ga3 Na1 65.53(7) 21_565 16
Ga4 Ga3 Na1 113.95(19) 16 16
Ga4 Ga3 Na1 171.79(11) . 16
Ga5 Ga3 Na1 61.60(15) 16 16
Ga5 Ga3 Na1 118.87(16) . 16
Na1 Ga3 Na1 70.1(4) . 16
Ga3 Ga3 Na2 66.52(6) 20 17_665
Ga3 Ga3 Na2 116.95(14) 21_565 17_665
Ga4 Ga3 Na2 64.46(9) 16 17_665
Ga4 Ga3 Na2 116.91(14) . 17_665
Ga5 Ga3 Na2 62.94(10) 16 17_665
Ga5 Ga3 Na2 174.67(8) . 17_665
Na1 Ga3 Na2 123.13(18) . 17_665
Na1 Ga3 Na2 63.2(2) 16 17_665
Ga3 Ga3 Na2 66.52(6) 20 2_665
Ga3 Ga3 Na2 116.95(14) 21_565 2_665
Ga4 Ga3 Na2 116.91(14) 16 2_665
Ga4 Ga3 Na2 64.46(9) . 2_665
Ga5 Ga3 Na2 174.67(8) 16 2_665
Ga5 Ga3 Na2 62.94(10) . 2_665
Na1 Ga3 Na2 63.2(2) . 2_665
Na1 Ga3 Na2 123.13(18) 16 2_665
Na2 Ga3 Na2 120.7(2) 17_665 2_665
Ga3 Ga3 Na4 66.68(9) 20 .
Ga3 Ga3 Na4 173.32(9) 21_565 .
Ga4 Ga3 Na4 65.42(9) 16 .
Ga4 Ga3 Na4 65.42(9) . .
Ga5 Ga3 Na4 115.90(5) 16 .
Ga5 Ga3 Na4 115.90(5) . .
Na1 Ga3 Na4 119.57(11) . .
Na1 Ga3 Na4 119.57(11) 16 .
Na2 Ga3 Na4 64.72(14) 17_665 .
Na2 Ga3 Na4 64.72(14) 2_665 .
Au2 Ga4 Ga3 122.00(5) . 9
Au2 Ga4 Ga3 122.00(5) . .
Ga3 Ga4 Ga3 105.74(7) 9 .
Au2 Ga4 Ga4 118.76(5) . 16
Ga3 Ga4 Ga4 59.44(3) 9 16
Ga3 Ga4 Ga4 59.44(3) . 16
Au2 Ga4 Ga5 122.10(6) . .
Ga3 Ga4 Ga5 108.13(7) 9 .
Ga3 Ga4 Ga5 61.56(5) . .
Ga4 Ga4 Ga5 110.35(4) 16 .
Au2 Ga4 Ga5 122.10(6) . 4_565
Ga3 Ga4 Ga5 61.56(5) 9 4_565
Ga3 Ga4 Ga5 108.13(7) . 4_565
Ga4 Ga4 Ga5 110.35(4) 16 4_565
Ga5 Ga4 Ga5 59.18(7) . 4_565
Au2 Ga4 Na2 67.78(14) . 2_665
Ga3 Ga4 Na2 170.21(15) 9 2_665
Ga3 Ga4 Na2 65.96(14) . 2_665
Ga4 Ga4 Na2 116.78(13) 16 2_665
Ga5 Ga4 Na2 63.81(13) . 2_665
Ga5 Ga4 Na2 114.92(14) 4_565 2_665
Au2 Ga4 Na2 67.78(14) . 4_565
Ga3 Ga4 Na2 65.96(14) 9 4_565
Ga3 Ga4 Na2 170.21(15) . 4_565
Ga4 Ga4 Na2 116.78(13) 16 4_565
Ga5 Ga4 Na2 114.92(14) . 4_565
Ga5 Ga4 Na2 63.81(13) 4_565 4_565
Na2 Ga4 Na2 121.7(3) 2_665 4_565
Au2 Ga4 Na3 67.3(2) . .
Ga3 Ga4 Na3 118.12(10) 9 .
Ga3 Ga4 Na3 118.12(10) . .
Ga4 Ga4 Na3 174.0(2) 16 .
Ga5 Ga4 Na3 64.55(18) . .
Ga5 Ga4 Na3 64.55(18) 4_565 .
Na2 Ga4 Na3 64.61(14) 2_665 .
Na2 Ga4 Na3 64.61(14) 4_565 .
Au2 Ga4 Na4 64.38(16) . .
Ga3 Ga4 Na4 117.12(9) 9 .
Ga3 Ga4 Na4 65.6(2) . .
Ga4 Ga4 Na4 65.06(5) 16 .
Ga5 Ga4 Na4 117.1(2) . .
Ga5 Ga4 Na4 173.39(19) 4_565 .
Na2 Ga4 Na4 65.20(17) 2_665 .
Na2 Ga4 Na4 122.2(3) 4_565 .
Na3 Ga4 Na4 119.72(17) . .
Au2 Ga4 Na4 64.38(16) . 15
Ga3 Ga4 Na4 65.6(2) 9 15
Ga3 Ga4 Na4 117.12(9) . 15
Ga4 Ga4 Na4 65.06(5) 16 15
Ga5 Ga4 Na4 173.39(19) . 15
Ga5 Ga4 Na4 117.1(2) 4_565 15
Na2 Ga4 Na4 122.2(3) 2_665 15
Na2 Ga4 Na4 65.20(17) 4_565 15
Na3 Ga4 Na4 119.72(17) . 15
Na4 Ga4 Na4 66.0(4) . 15
Au1 Ga5 Ga5 121.66(5) . 4_565
Au1 Ga5 Ga4 123.72(4) . .
Ga5 Ga5 Ga4 60.41(3) 4_565 .
Au1 Ga5 Ga4 123.73(4) . 4_565
Ga5 Ga5 Ga4 60.41(3) 4_565 4_565
Ga4 Ga5 Ga4 105.69(7) . 4_565
Au1 Ga5 Ga3 124.20(7) . .
Ga5 Ga5 Ga3 106.41(4) 4_565 .
Ga4 Ga5 Ga3 58.15(5) . .
Ga4 Ga5 Ga3 103.07(6) 4_565 .
Au1 Ga5 Ga3 124.20(7) . 21_565
Ga5 Ga5 Ga3 106.41(4) 4_565 21_565
Ga4 Ga5 Ga3 103.07(6) . 21_565
Ga4 Ga5 Ga3 58.16(5) 4_565 21_565
Ga3 Ga5 Ga3 56.44(7) . 21_565
Au1 Ga5 Na1 67.7(2) . .
Ga5 Ga5 Na1 170.7(2) 4_565 .
Ga4 Ga5 Na1 115.52(12) . .
Ga4 Ga5 Na1 115.52(12) 4_565 .
Ga3 Ga5 Na1 65.5(2) . .
Ga3 Ga5 Na1 65.5(2) 21_565 .
Au1 Ga5 Na2 68.51(15) . 2_665
Ga5 Ga5 Na2 116.84(12) 4_565 2_665
Ga4 Ga5 Na2 64.85(13) . 2_665
Ga4 Ga5 Na2 167.57(16) 4_565 2_665
Ga3 Ga5 Na2 65.39(15) . 2_665
Ga3 Ga5 Na2 114.52(14) 21_565 2_665
Na1 Ga5 Na2 65.12(13) . 2_665
Au1 Ga5 Na2 68.51(15) . .
Ga5 Ga5 Na2 116.84(12) 4_565 .
Ga4 Ga5 Na2 167.57(16) . .
Ga4 Ga5 Na2 64.85(13) 4_565 .
Ga3 Ga5 Na2 114.52(14) . .
Ga3 Ga5 Na2 65.39(15) 21_565 .
Na1 Ga5 Na2 65.12(13) . .
Na2 Ga5 Na2 123.1(3) 2_665 .
Au1 Ga5 Na3 68.07(6) . .
Ga5 Ga5 Na3 65.00(6) 4_565 .
Ga4 Ga5 Na3 64.86(14) . .
Ga4 Ga5 Na3 119.60(13) 4_565 .
Ga3 Ga5 Na3 115.50(17) . .
Ga3 Ga5 Na3 167.34(11) 21_565 .
Na1 Ga5 Na3 122.04(19) . .
Na2 Ga5 Na3 65.02(19) 2_665 .
Na2 Ga5 Na3 126.3(2) . .
Au1 Ga5 Na3 68.07(6) . 13_566
Ga5 Ga5 Na3 65.00(6) 4_565 13_566
Ga4 Ga5 Na3 119.60(13) . 13_566
Ga4 Ga5 Na3 64.86(14) 4_565 13_566
Ga3 Ga5 Na3 167.34(11) . 13_566
Ga3 Ga5 Na3 115.50(17) 21_565 13_566
Na1 Ga5 Na3 122.04(19) . 13_566
Na2 Ga5 Na3 126.3(2) 2_665 13_566
Na2 Ga5 Na3 65.02(19) . 13_566
Na3 Ga5 Na3 70.4(3) . 13_566
Ga2 Ga6 Au2 0.00(6) 6 6
Ga2 Ga6 Ga2 172.59(14) 6 16_556
Au2 Ga6 Ga2 172.59(14) 6 16_556
Ga2 Ga6 Au2 172.59(14) 6 16_556
Au2 Ga6 Au2 172.59(14) 6 16_556
Ga2 Ga6 Au2 0.00(4) 16_556 16_556
Ga2 Ga6 Au2 77.37(5) 6 .
Au2 Ga6 Au2 77.37(5) 6 .
Ga2 Ga6 Au2 102.14(5) 16_556 .
Au2 Ga6 Au2 102.14(5) 16_556 .
Ga2 Ga6 Au2 102.14(5) 6 15_556
Au2 Ga6 Au2 102.14(5) 6 15_556
Ga2 Ga6 Au2 77.37(5) 16_556 15_556
Au2 Ga6 Au2 77.37(5) 16_556 15_556
Au2 Ga6 Au2 172.59(14) . 15_556
Ga2 Ga6 Ga2 102.14(5) 6 15_556
Au2 Ga6 Ga2 102.14(5) 6 15_556
Ga2 Ga6 Ga2 77.37(5) 16_556 15_556
Au2 Ga6 Ga2 77.37(5) 16_556 15_556
Au2 Ga6 Ga2 172.59(14) . 15_556
Au2 Ga6 Ga2 0.00(6) 15_556 15_556
Ga2 Ga6 Ga6 55.00(4) 6 15_556
Au2 Ga6 Ga6 55.00(4) 6 15_556
Ga2 Ga6 Ga6 120.60(5) 16_556 15_556
Au2 Ga6 Ga6 120.60(5) 16_556 15_556
Au2 Ga6 Ga6 120.60(5) . 15_556
Au2 Ga6 Ga6 55.00(4) 15_556 15_556
Ga2 Ga6 Ga6 55.00(4) 15_556 15_556
Ga2 Ga6 Ga6 120.60(5) 6 14_556
Au2 Ga6 Ga6 120.60(5) 6 14_556
Ga2 Ga6 Ga6 55.00(4) 16_556 14_556
Au2 Ga6 Ga6 55.00(4) 16_556 14_556
Au2 Ga6 Ga6 55.00(4) . 14_556
Au2 Ga6 Ga6 120.60(5) 15_556 14_556
Ga2 Ga6 Ga6 120.60(5) 15_556 14_556
Ga6 Ga6 Ga6 120.0 15_556 14_556
Ga2 Ga6 Na6 70.22(6) 6 .
Au2 Ga6 Na6 70.22(6) 6 .
Ga2 Ga6 Na6 102.58(8) 16_556 .
Au2 Ga6 Na6 102.58(8) 16_556 .
Au2 Ga6 Na6 70.22(6) . .
Au2 Ga6 Na6 102.58(8) 15_556 .
Ga2 Ga6 Na6 102.58(8) 15_556 .
Ga6 Ga6 Na6 62.162(4) 15_556 .
Ga6 Ga6 Na6 62.162(4) 14_556 .
Ga2 Ga6 Na6 102.58(8) 6 13_556
Au2 Ga6 Na6 102.58(8) 6 13_556
Ga2 Ga6 Na6 70.22(6) 16_556 13_556
Au2 Ga6 Na6 70.22(6) 16_556 13_556
Au2 Ga6 Na6 102.58(8) . 13_556
Au2 Ga6 Na6 70.22(6) 15_556 13_556
Ga2 Ga6 Na6 70.22(6) 15_556 13_556
Ga6 Ga6 Na6 62.162(4) 15_556 13_556
Ga6 Ga6 Na6 62.162(4) 14_556 13_556
Na6 Ga6 Na6 41.89(4) . 13_556
Ga5 Na1 Ga5 117.41(13) 3_565 .
Ga5 Na1 Ga5 117.41(13) 3_565 2_665
Ga5 Na1 Ga5 117.41(13) . 2_665
Ga5 Na1 Ga3 95.03(11) 3_565 21_565
Ga5 Na1 Ga3 52.87(6) . 21_565
Ga5 Na1 Ga3 142.7(3) 2_665 21_565
Ga5 Na1 Ga3 52.87(6) 3_565 3_565
Ga5 Na1 Ga3 95.03(11) . 3_565
Ga5 Na1 Ga3 142.7(3) 2_665 3_565
Ga3 Na1 Ga3 47.72(13) 21_565 3_565
Ga5 Na1 Ga3 142.7(3) 3_565 .
Ga5 Na1 Ga3 52.87(6) . .
Ga5 Na1 Ga3 95.03(11) 2_665 .
Ga3 Na1 Ga3 48.94(13) 21_565 .
Ga3 Na1 Ga3 90.3(3) 3_565 .
Ga5 Na1 Ga3 52.87(6) 3_565 19_665
Ga5 Na1 Ga3 142.7(3) . 19_665
Ga5 Na1 Ga3 95.03(11) 2_665 19_665
Ga3 Na1 Ga3 90.3(3) 21_565 19_665
Ga3 Na1 Ga3 48.94(13) 3_565 19_665
Ga3 Na1 Ga3 109.9(4) . 19_665
Ga5 Na1 Ga3 142.7(3) 3_565 20
Ga5 Na1 Ga3 95.03(11) . 20
Ga5 Na1 Ga3 52.87(6) 2_665 20
Ga3 Na1 Ga3 90.3(3) 21_565 20
Ga3 Na1 Ga3 109.9(4) 3_565 20
Ga3 Na1 Ga3 47.72(13) . 20
Ga3 Na1 Ga3 90.3(3) 19_665 20
Ga5 Na1 Ga3 95.03(11) 3_565 2_665
Ga5 Na1 Ga3 142.7(3) . 2_665
Ga5 Na1 Ga3 52.87(6) 2_665 2_665
Ga3 Na1 Ga3 109.9(4) 21_565 2_665
Ga3 Na1 Ga3 90.3(3) 3_565 2_665
Ga3 Na1 Ga3 90.3(3) . 2_665
Ga3 Na1 Ga3 47.72(13) 19_665 2_665
Ga3 Na1 Ga3 48.94(13) 20 2_665
Ga5 Na1 Au1 49.74(12) 3_565 3_565
Ga5 Na1 Au1 96.6(3) . 3_565
Ga5 Na1 Au1 96.6(3) 2_665 3_565
Ga3 Na1 Au1 119.32(11) 21_565 3_565
Ga3 Na1 Au1 97.45(8) 3_565 3_565
Ga3 Na1 Au1 149.1(2) . 3_565
Ga3 Na1 Au1 97.45(8) 19_665 3_565
Ga3 Na1 Au1 149.1(2) 20 3_565
Ga3 Na1 Au1 119.32(11) 2_665 3_565
Ga5 Na1 Ga1 49.74(12) 3_565 3_565
Ga5 Na1 Ga1 96.6(3) . 3_565
Ga5 Na1 Ga1 96.6(3) 2_665 3_565
Ga3 Na1 Ga1 119.32(11) 21_565 3_565
Ga3 Na1 Ga1 97.45(8) 3_565 3_565
Ga3 Na1 Ga1 149.1(2) . 3_565
Ga3 Na1 Ga1 97.45(8) 19_665 3_565
Ga3 Na1 Ga1 149.1(2) 20 3_565
Ga3 Na1 Ga1 119.32(11) 2_665 3_565
Au1 Na1 Ga1 0.00(3) 3_565 3_565
Ga5 Na1 Au1 96.6(3) 3_565 .
Ga5 Na1 Au1 49.74(12) . .
Ga5 Na1 Au1 96.6(3) 2_665 .
Ga3 Na1 Au1 97.45(8) 21_565 .
Ga3 Na1 Au1 119.32(11) 3_565 .
Ga3 Na1 Au1 97.45(8) . .
Ga3 Na1 Au1 149.1(2) 19_665 .
Ga3 Na1 Au1 119.32(11) 20 .
Ga3 Na1 Au1 149.1(2) 2_665 .
Au1 Na1 Au1 52.8(2) 3_565 .
Ga1 Na1 Au1 52.8(2) 3_565 .
Ga5 Na2 Ga5 112.3(2) 3_565 .
Ga5 Na2 Ga6 121.99(13) 3_565 13_566
Ga5 Na2 Ga6 121.99(13) . 13_566
Ga5 Na2 Ga4 141.7(3) 3_565 4_565
Ga5 Na2 Ga4 51.34(6) . 4_565
Ga6 Na2 Ga4 91.16(16) 13_566 4_565
Ga5 Na2 Ga4 51.34(6) 3_565 3_565
Ga5 Na2 Ga4 141.7(3) . 3_565
Ga6 Na2 Ga4 91.16(16) 13_566 3_565
Ga4 Na2 Ga4 116.1(3) 4_565 3_565
Ga5 Na2 Ga3 92.40(19) 3_565 21_565
Ga5 Na2 Ga3 51.68(9) . 21_565
Ga6 Na2 Ga3 136.6(2) 13_566 21_565
Ga4 Na2 Ga3 49.58(10) 4_565 21_565
Ga4 Na2 Ga3 91.6(2) 3_565 21_565
Ga5 Na2 Ga3 51.68(9) 3_565 3_565
Ga5 Na2 Ga3 92.40(19) . 3_565
Ga6 Na2 Ga3 136.6(2) 13_566 3_565
Ga4 Na2 Ga3 91.6(2) 4_565 3_565
Ga4 Na2 Ga3 49.58(10) 3_565 3_565
Ga3 Na2 Ga3 46.96(12) 21_565 3_565
Ga5 Na2 Ga2 149.8(2) 3_565 4_565
Ga5 Na2 Ga2 92.56(7) . 4_565
Ga6 Na2 Ga2 46.91(11) 13_566 4_565
Ga4 Na2 Ga2 46.41(9) 4_565 4_565
Ga4 Na2 Ga2 98.5(2) 3_565 4_565
Ga3 Na2 Ga2 89.95(16) 21_565 4_565
Ga3 Na2 Ga2 113.1(2) 3_565 4_565
Ga5 Na2 Au2 149.8(2) 3_565 4_565
Ga5 Na2 Au2 92.56(7) . 4_565
Ga6 Na2 Au2 46.91(11) 13_566 4_565
Ga4 Na2 Au2 46.41(9) 4_565 4_565
Ga4 Na2 Au2 98.5(2) 3_565 4_565
Ga3 Na2 Au2 89.95(16) 21_565 4_565
Ga3 Na2 Au2 113.1(2) 3_565 4_565
Ga2 Na2 Au2 0.0 4_565 4_565
Ga5 Na2 Au2 92.56(7) 3_565 3_565
Ga5 Na2 Au2 149.8(2) . 3_565
Ga6 Na2 Au2 46.91(11) 13_566 3_565
Ga4 Na2 Au2 98.5(2) 4_565 3_565
Ga4 Na2 Au2 46.41(9) 3_565 3_565
Ga3 Na2 Au2 113.1(2) 21_565 3_565
Ga3 Na2 Au2 89.95(16) 3_565 3_565
Ga2 Na2 Au2 59.10(14) 4_565 3_565
Au2 Na2 Au2 59.10(14) 4_565 3_565
Ga5 Na2 Ga2 92.56(7) 3_565 3_565
Ga5 Na2 Ga2 149.8(2) . 3_565
Ga6 Na2 Ga2 46.91(11) 13_566 3_565
Ga4 Na2 Ga2 98.5(2) 4_565 3_565
Ga4 Na2 Ga2 46.41(9) 3_565 3_565
Ga3 Na2 Ga2 113.1(2) 21_565 3_565
Ga3 Na2 Ga2 89.95(16) 3_565 3_565
Ga2 Na2 Ga2 59.10(14) 4_565 3_565
Au2 Na2 Ga2 59.10(14) 4_565 3_565
Au2 Na2 Ga2 0.00(7) 3_565 3_565
Ga5 Na2 Au1 48.25(9) 3_565 3_565
Ga5 Na2 Au1 93.0(2) . 3_565
Ga6 Na2 Au1 107.7(2) 13_566 3_565
Ga4 Na2 Au1 144.1(2) 4_565 3_565
Ga4 Na2 Au1 94.34(8) 3_565 3_565
Ga3 Na2 Au1 115.2(2) 21_565 3_565
Ga3 Na2 Au1 94.68(16) 3_565 3_565
Ga2 Na2 Au1 151.4(3) 4_565 3_565
Au2 Na2 Au1 151.4(3) 4_565 3_565
Au2 Na2 Au1 116.83(12) 3_565 3_565
Ga2 Na2 Au1 116.83(12) 3_565 3_565
Ga5 Na3 Ga5 88.8(2) 16_556 .
Ga5 Na3 Ga5 109.6(3) 16_556 4_565
Ga5 Na3 Ga5 49.99(12) . 4_565
Ga5 Na3 Ga5 49.99(12) 16_556 13_566
Ga5 Na3 Ga5 109.6(3) . 13_566
Ga5 Na3 Ga5 88.8(2) 4_565 13_566
Ga5 Na3 Ga4 139.1(3) 16_556 .
Ga5 Na3 Ga4 50.59(6) . .
Ga5 Na3 Ga4 50.59(6) 4_565 .
Ga5 Na3 Ga4 139.1(3) 13_566 .
Ga5 Na3 Ga4 50.59(6) 16_556 16_556
Ga5 Na3 Ga4 139.1(3) . 16_556
Ga5 Na3 Ga4 139.1(3) 4_565 16_556
Ga5 Na3 Ga4 50.59(6) 13_566 16_556
Ga4 Na3 Ga4 167.9(4) . 16_556
Ga5 Na3 Au2 152.15(18) 16_556 .
Ga5 Na3 Au2 91.52(6) . .
Ga5 Na3 Au2 91.52(6) 4_565 .
Ga5 Na3 Au2 152.15(18) 13_566 .
Ga4 Na3 Au2 46.13(9) . .
Ga4 Na3 Au2 121.8(3) 16_556 .
Ga5 Na3 Ga2 91.52(6) 16_556 16_556
Ga5 Na3 Ga2 152.16(18) . 16_556
Ga5 Na3 Ga2 152.15(18) 4_565 16_556
Ga5 Na3 Ga2 91.52(6) 13_566 16_556
Ga4 Na3 Ga2 121.8(3) . 16_556
Ga4 Na3 Ga2 46.13(9) 16_556 16_556
Au2 Na3 Ga2 75.6(3) . 16_556
Ga5 Na3 Au2 91.52(6) 16_556 16_556
Ga5 Na3 Au2 152.16(18) . 16_556
Ga5 Na3 Au2 152.15(18) 4_565 16_556
Ga5 Na3 Au2 91.52(6) 13_566 16_556
Ga4 Na3 Au2 121.8(3) . 16_556
Ga4 Na3 Au2 46.13(9) 16_556 16_556
Au2 Na3 Au2 75.6(3) . 16_556
Ga2 Na3 Au2 0.00(3) 16_556 16_556
Ga5 Na3 Au1 47.72(11) 16_556 .
Ga5 Na3 Au1 47.72(11) . .
Ga5 Na3 Au1 91.6(2) 4_565 .
Ga5 Na3 Au1 91.6(2) 13_566 .
Ga4 Na3 Au1 93.38(10) . .
Ga4 Na3 Au1 93.38(10) 16_556 .
Au2 Na3 Au1 116.23(8) . .
Ga2 Na3 Au1 116.23(8) 16_556 .
Au2 Na3 Au1 116.23(8) 16_556 .
Ga2 Na4 Au2 0.00(6) 16 16
Ga2 Na4 Au2 111.16(17) 16 .
Au2 Na4 Au2 111.16(17) 16 .
Ga2 Na4 Ga2 151.5(5) 16 5
Au2 Na4 Ga2 151.5(5) 16 5
Au2 Na4 Ga2 61.20(8) . 5
Ga2 Na4 Au2 151.5(5) 16 5
Au2 Na4 Au2 151.5(5) 16 5
Au2 Na4 Au2 61.20(8) . 5
Ga2 Na4 Au2 0.00(5) 5 5
Ga2 Na4 Ga2 61.20(8) 16 14
Au2 Na4 Ga2 61.20(8) 16 14
Au2 Na4 Ga2 151.5(5) . 14
Ga2 Na4 Ga2 111.15(17) 5 14
Au2 Na4 Ga2 111.15(17) 5 14
Ga2 Na4 Au2 61.20(8) 16 14
Au2 Na4 Au2 61.20(8) 16 14
Au2 Na4 Au2 151.5(5) . 14
Ga2 Na4 Au2 111.15(17) 5 14
Au2 Na4 Au2 111.15(17) 5 14
Ga2 Na4 Au2 0.00(5) 14 14
Ga2 Na4 Ga4 46.74(4) 16 16
Au2 Na4 Ga4 46.74(4) 16 16
Au2 Na4 Ga4 90.60(4) . 16
Ga2 Na4 Ga4 149.30(10) 5 16
Au2 Na4 Ga4 149.30(10) 5 16
Ga2 Na4 Ga4 99.45(4) 14 16
Au2 Na4 Ga4 99.45(4) 14 16
Ga2 Na4 Ga4 90.60(4) 16 .
Au2 Na4 Ga4 90.60(4) 16 .
Au2 Na4 Ga4 46.74(4) . .
Ga2 Na4 Ga4 99.45(4) 5 .
Au2 Na4 Ga4 99.45(4) 5 .
Ga2 Na4 Ga4 149.30(10) 14 .
Au2 Na4 Ga4 149.30(10) 14 .
Ga4 Na4 Ga4 49.89(9) 16 .
Ga2 Na4 Ga4 149.30(10) 16 5
Au2 Na4 Ga4 149.30(10) 16 5
Au2 Na4 Ga4 99.44(4) . 5
Ga2 Na4 Ga4 46.74(4) 5 5
Au2 Na4 Ga4 46.74(4) 5 5
Ga2 Na4 Ga4 90.60(4) 14 5
Au2 Na4 Ga4 90.60(4) 14 5
Ga4 Na4 Ga4 138.4(4) 16 5
Ga4 Na4 Ga4 113.1(2) . 5
Ga2 Na4 Ga4 99.44(4) 16 14
Au2 Na4 Ga4 99.44(4) 16 14
Au2 Na4 Ga4 149.30(10) . 14
Ga2 Na4 Ga4 90.60(4) 5 14
Au2 Na4 Ga4 90.60(4) 5 14
Ga2 Na4 Ga4 46.74(4) 14 14
Au2 Na4 Ga4 46.74(4) 14 14
Ga4 Na4 Ga4 113.1(2) 16 14
Ga4 Na4 Ga4 138.4(4) . 14
Ga4 Na4 Ga4 49.89(9) 5 14
Na6 Na5 Na7 180.0 . .
Na6 Na5 Ga2 86.95(2) . 2
Na7 Na5 Ga2 93.05(2) . 2
Na6 Na5 Au2 86.95(2) . 2
Na7 Na5 Au2 93.05(2) . 2
Ga2 Na5 Au2 0.00(9) 2 2
Na6 Na5 Ga2 86.95(2) . 5
Na7 Na5 Ga2 93.05(2) . 5
Ga2 Na5 Ga2 173.91(4) 2 5
Au2 Na5 Ga2 173.91(4) 2 5
Na6 Na5 Au2 86.95(2) . 5
Na7 Na5 Au2 93.05(2) . 5
Ga2 Na5 Au2 173.91(4) 2 5
Au2 Na5 Au2 173.91(4) 2 5
Ga2 Na5 Au2 0.00(10) 5 5
Na6 Na5 Ga2 86.95(2) . 6
Na7 Na5 Ga2 93.05(2) . 6
Ga2 Na5 Ga2 59.907(1) 2 6
Au2 Na5 Ga2 59.907(1) 2 6
Ga2 Na5 Ga2 119.720(4) 5 6
Au2 Na5 Ga2 119.720(4) 5 6
Na6 Na5 Au2 86.95(2) . .
Na7 Na5 Au2 93.05(2) . .
Ga2 Na5 Au2 119.720(4) 2 .
Au2 Na5 Au2 119.720(4) 2 .
Ga2 Na5 Au2 59.907(1) 5 .
Au2 Na5 Au2 59.907(1) 5 .
Ga2 Na5 Au2 59.907(1) 6 .
Na6 Na5 Au2 86.95(2) . 6
Na7 Na5 Au2 93.05(2) . 6
Ga2 Na5 Au2 59.907(1) 2 6
Au2 Na5 Au2 59.907(1) 2 6
Ga2 Na5 Au2 119.720(4) 5 6
Au2 Na5 Au2 119.720(4) 5 6
Ga2 Na5 Au2 0.000(3) 6 6
Au2 Na5 Au2 59.907(1) . 6
Na6 Na5 Au2 86.95(2) . 4
Na7 Na5 Au2 93.05(2) . 4
Ga2 Na5 Au2 59.907(1) 2 4
Au2 Na5 Au2 59.907(1) 2 4
Ga2 Na5 Au2 119.720(4) 5 4
Au2 Na5 Au2 119.720(4) 5 4
Ga2 Na5 Au2 119.720(4) 6 4
Au2 Na5 Au2 173.91(4) . 4
Au2 Na5 Au2 119.720(4) 6 4
Na6 Na5 Ga2 86.95(2) . 4
Na7 Na5 Ga2 93.05(2) . 4
Ga2 Na5 Ga2 59.907(1) 2 4
Au2 Na5 Ga2 59.907(1) 2 4
Ga2 Na5 Ga2 119.720(4) 5 4
Au2 Na5 Ga2 119.720(4) 5 4
Ga2 Na5 Ga2 119.720(4) 6 4
Au2 Na5 Ga2 173.91(4) . 4
Au2 Na5 Ga2 119.720(4) 6 4
Au2 Na5 Ga2 0.000(3) 4 4
Na5 Na6 Na7 0.0 . .
Na5 Na6 Na6 180.0 . 13_556
Na7 Na6 Na6 180.0 . 13_556
Na5 Na6 Ga6 110.944(19) . 15_556
Na7 Na6 Ga6 110.944(19) . 15_556
Na6 Na6 Ga6 69.056(18) 13_556 15_556
Na5 Na6 Ga6 110.944(19) . 14_556
Na7 Na6 Ga6 110.944(19) . 14_556
Na6 Na6 Ga6 69.056(18) 13_556 14_556
Ga6 Na6 Ga6 107.960(19) 15_556 14_556
Na5 Na6 Ga6 110.944(19) . 3
Na7 Na6 Ga6 110.944(19) . 3
Na6 Na6 Ga6 69.056(18) 13_556 3
Ga6 Na6 Ga6 138.11(4) 15_556 3
Ga6 Na6 Ga6 55.675(8) 14_556 3
Na5 Na6 Ga6 110.944(19) . 2
Na7 Na6 Ga6 110.944(19) . 2
Na6 Na6 Ga6 69.056(18) 13_556 2
Ga6 Na6 Ga6 55.675(7) 15_556 2
Ga6 Na6 Ga6 138.11(4) 14_556 2
Ga6 Na6 Ga6 107.960(19) 3 2
Na5 Na6 Ga6 110.944(18) . .
Na7 Na6 Ga6 110.944(18) . .
Na6 Na6 Ga6 69.056(18) 13_556 .
Ga6 Na6 Ga6 55.675(7) 15_556 .
Ga6 Na6 Ga6 55.675(7) 14_556 .
Ga6 Na6 Ga6 107.960(19) 3 .
Ga6 Na6 Ga6 107.960(19) 2 .
Na5 Na6 Ga6 110.944(18) . 13_556
Na7 Na6 Ga6 110.944(18) . 13_556
Na6 Na6 Ga6 69.056(18) 13_556 13_556
Ga6 Na6 Ga6 107.960(19) 15_556 13_556
Ga6 Na6 Ga6 107.960(19) 14_556 13_556
Ga6 Na6 Ga6 55.675(7) 3 13_556
Ga6 Na6 Ga6 55.675(7) 2 13_556
Ga6 Na6 Ga6 138.11(4) . 13_556
Na5 Na6 Na5 180.0 . 13_556
Na7 Na6 Na5 180.0 . 13_556
Na6 Na6 Na5 0.0 13_556 13_556
Ga6 Na6 Na5 69.056(18) 15_556 13_556
Ga6 Na6 Na5 69.056(18) 14_556 13_556
Ga6 Na6 Na5 69.056(18) 3 13_556
Ga6 Na6 Na5 69.056(18) 2 13_556
Ga6 Na6 Na5 69.056(18) . 13_556
Ga6 Na6 Na5 69.056(18) 13_556 13_556
Na5 Na6 Au2 74.83(2) . 2
Na7 Na6 Au2 74.83(2) . 2
Na6 Na6 Au2 105.17(2) 13_556 2
Ga6 Na6 Au2 46.60(2) 15_556 2
Ga6 Na6 Au2 150.945(7) 14_556 2
Ga6 Na6 Au2 150.946(7) 3 2
Ga6 Na6 Au2 46.60(2) 2 2
Ga6 Na6 Au2 95.366(9) . 2
Ga6 Na6 Au2 95.367(9) 13_556 2
Na5 Na6 Au2 105.17(2) 13_556 2
Na5 Na6 Ga2 74.83(2) . 2
Na7 Na6 Ga2 74.83(2) . 2
Na6 Na6 Ga2 105.17(2) 13_556 2
Ga6 Na6 Ga2 46.60(2) 15_556 2
Ga6 Na6 Ga2 150.945(7) 14_556 2
Ga6 Na6 Ga2 150.946(7) 3 2
Ga6 Na6 Ga2 46.60(2) 2 2
Ga6 Na6 Ga2 95.366(9) . 2
Ga6 Na6 Ga2 95.367(9) 13_556 2
Na5 Na6 Ga2 105.17(2) 13_556 2
Au2 Na6 Ga2 0.00(8) 2 2
Na5 Na7 Na6 0.0 . .
Na5 Na7 Na7 180.0 . 13
Na6 Na7 Na7 180.0 . 13
Na5 Na7 Ga2 68.09(2) . 5
Na6 Na7 Ga2 68.09(2) . 5
Na7 Na7 Ga2 111.91(2) 13 5
Na5 Na7 Au2 68.09(2) . 5
Na6 Na7 Au2 68.09(2) . 5
Na7 Na7 Au2 111.91(2) 13 5
Ga2 Na7 Au2 0.00(6) 5 5
Na5 Na7 Au2 68.09(2) . .
Na6 Na7 Au2 68.09(2) . .
Na7 Na7 Au2 111.91(2) 13 .
Ga2 Na7 Au2 55.276(9) 5 .
Au2 Na7 Au2 55.276(9) 5 .
Na5 Na7 Au2 68.09(2) . 2
Na6 Na7 Au2 68.09(2) . 2
Na7 Na7 Au2 111.91(2) 13 2
Ga2 Na7 Au2 136.18(4) 5 2
Au2 Na7 Au2 136.18(4) 5 2
Au2 Na7 Au2 106.93(2) . 2
Na5 Na7 Ga2 68.09(2) . 2
Na6 Na7 Ga2 68.09(2) . 2
Na7 Na7 Ga2 111.91(2) 13 2
Ga2 Na7 Ga2 136.18(4) 5 2
Au2 Na7 Ga2 136.18(4) 5 2
Au2 Na7 Ga2 106.93(2) . 2
Au2 Na7 Ga2 0.00(8) 2 2
Na5 Na7 Ga2 68.09(2) . 6
Na6 Na7 Ga2 68.09(2) . 6
Na7 Na7 Ga2 111.91(2) 13 6
Ga2 Na7 Ga2 106.93(2) 5 6
Au2 Na7 Ga2 106.93(2) 5 6
Au2 Na7 Ga2 55.276(9) . 6
Au2 Na7 Ga2 55.276(9) 2 6
Ga2 Na7 Ga2 55.276(9) 2 6
Na5 Na7 Au2 68.09(2) . 6
Na6 Na7 Au2 68.09(2) . 6
Na7 Na7 Au2 111.91(2) 13 6
Ga2 Na7 Au2 106.93(2) 5 6
Au2 Na7 Au2 106.93(2) 5 6
Au2 Na7 Au2 55.276(9) . 6
Au2 Na7 Au2 55.276(9) 2 6
Ga2 Na7 Au2 55.276(9) 2 6
Ga2 Na7 Au2 0.000(17) 6 6
Na5 Na7 Au2 68.09(2) . 3
Na6 Na7 Au2 68.09(2) . 3
Na7 Na7 Au2 111.91(2) 13 3
Ga2 Na7 Au2 55.276(8) 5 3
Au2 Na7 Au2 55.276(8) 5 3
Au2 Na7 Au2 106.93(2) . 3
Au2 Na7 Au2 106.93(2) 2 3
Ga2 Na7 Au2 106.93(2) 2 3
Ga2 Na7 Au2 136.18(4) 6 3
Au2 Na7 Au2 136.18(4) 6 3

loop_
_geom_bond_atom_site_label_1
_geom_bond_atom_site_label_2
_geom_bond_distance
_geom_bond_site_symmetry_2
Au1 Ga5 2.6367(18) .
Au1 Ga5 2.6367(18) 16_556
Au1 Ga1 2.845(3) 3_565
Au1 Au1 2.845(3) 3_565
Au1 Ga1 2.845(3) 2_665
Au1 Au1 2.845(3) 2_665
Au1 Na1 3.197(11) 16_556
Au1 Na1 3.197(11) .
Au1 Na2 3.288(7) 2_665
Au1 Na2 3.288(7) 17_666
Au1 Na2 3.288(7) 16_556
Au1 Na2 3.288(7) .
Au2 Ga4 2.528(2) .
Au2 Ga6 2.5490(10) 14_556
Au2 Ga6 2.5490(10) .
Au2 Na4 3.129(3) .
Au2 Na4 3.130(3) 15
Au2 Ga2 3.1863(14) 6
Au2 Au2 3.1863(14) 6
Au2 Ga2 3.1863(14) 5
Au2 Au2 3.1863(14) 5
Au2 Na5 3.1908(14) .
Au2 Na2 3.230(7) 2_665
Au2 Na2 3.230(7) 4_565
Ga3 Ga3 2.567(3) 20
Ga3 Ga3 2.629(3) 21_565
Ga3 Ga4 2.6857(17) 16
Ga3 Ga4 2.6857(17) .
Ga3 Ga5 2.7800(16) 16
Ga3 Ga5 2.7800(16) .
Ga3 Na1 3.173(7) .
Ga3 Na1 3.173(7) 16
Ga3 Na2 3.222(7) 17_665
Ga3 Na2 3.222(7) 2_665
Ga3 Na4 3.242(12) .
Ga4 Ga3 2.6857(17) 9
Ga4 Ga4 2.731(3) 16
Ga4 Ga5 2.7459(17) .
Ga4 Ga5 2.7458(17) 4_565
Ga4 Na2 3.183(4) 2_665
Ga4 Na2 3.183(4) 4_565
Ga4 Na3 3.217(2) .
Ga4 Na4 3.237(5) .
Ga4 Na4 3.238(5) 15
Ga5 Ga5 2.712(3) 4_565
Ga5 Ga4 2.7458(17) 4_565
Ga5 Ga3 2.7800(16) 21_565
Ga5 Na1 3.067(3) .
Ga5 Na2 3.156(4) 2_665
Ga5 Na2 3.155(4) .
Ga5 Na3 3.209(7) .
Ga5 Na3 3.209(7) 13_566
Ga6 Ga2 2.5490(10) 6
Ga6 Au2 2.5490(10) 6
Ga6 Ga2 2.5490(10) 16_556
Ga6 Au2 2.5490(10) 16_556
Ga6 Au2 2.5490(10) 15_556
Ga6 Ga2 2.5490(10) 15_556
Ga6 Ga6 2.924(3) 15_556
Ga6 Ga6 2.924(3) 14_556
Ga6 Na6 3.131(3) .
Ga6 Na6 3.131(3) 13_556
Na1 Ga5 3.067(3) 3_565
Na1 Ga5 3.067(3) 2_665
Na1 Ga3 3.173(7) 21_565
Na1 Ga3 3.173(7) 3_565
Na1 Ga3 3.173(7) 19_665
Na1 Ga3 3.173(7) 20
Na1 Ga3 3.173(7) 2_665
Na1 Au1 3.197(11) 3_565
Na1 Ga1 3.197(11) 3_565
Na2 Ga5 3.156(4) 3_565
Na2 Ga6 3.173(8) 13_566
Na2 Ga4 3.183(4) 4_565
Na2 Ga4 3.183(4) 3_565
Na2 Ga3 3.222(7) 21_565
Na2 Ga3 3.222(7) 3_565
Na2 Ga2 3.230(7) 4_565
Na2 Au2 3.230(7) 4_565
Na2 Au2 3.230(7) 3_565
Na2 Ga2 3.230(7) 3_565
Na2 Au1 3.288(7) 3_565
Na3 Ga5 3.209(7) 16_556
Na3 Ga5 3.209(7) 4_565
Na3 Ga5 3.209(7) 13_566
Na3 Ga4 3.217(2) 16_556
Na3 Ga2 3.234(9) 16_556
Na3 Au2 3.234(9) 16_556
Na4 Ga2 3.129(3) 16
Na4 Au2 3.129(3) 16
Na4 Ga2 3.130(3) 5
Na4 Au2 3.130(3) 5
Na4 Ga2 3.130(3) 14
Na4 Au2 3.130(3) 14
Na4 Ga4 3.237(5) 16
Na4 Ga4 3.238(5) 5
Na4 Ga4 3.238(5) 14
Na5 Na6 1.0334(2) .
Na5 Na7 1.1120(2) .
Na5 Ga2 3.1908(14) 2
Na5 Au2 3.1908(14) 2
Na5 Ga2 3.1908(14) 5
Na5 Au2 3.1908(14) 5
Na5 Ga2 3.1908(14) 6
Na5 Au2 3.1908(14) 6
Na5 Au2 3.1908(14) 4
Na5 Ga2 3.1908(14) 4
Na6 Na7 2.1453(4) .
Na6 Na6 2.2383(4) 13_556
Na6 Ga6 3.131(3) 15_556
Na6 Ga6 3.131(3) 14_556
Na6 Ga6 3.131(3) 3
Na6 Ga6 3.131(3) 2
Na6 Ga6 3.131(3) 13_556
Na6 Na5 3.2717(6) 13_556
Na6 Au2 3.3013(14) 2
Na6 Ga2 3.3013(14) 2
Na7 Na7 2.6000(5) 13
Na7 Ga2 3.4344(15) 5
Na7 Au2 3.4344(15) 5
Na7 Au2 3.4344(15) 2
Na7 Ga2 3.4344(15) 2
Na7 Ga2 3.4344(15) 6
Na7 Au2 3.4344(15) 6
Na7 Au2 3.4344(15) 3
